data_2223068
loop_
_publ_author_name
'Lee, See Mun'
'Lo, Kong Mun'
'Ng, Seik Weng'

_publ_section_title
Dichlorido{\m~3~-6,6'-diethoxy-2,2'-[ethane-1,2-diylbis(nitrilomethylidyne)]diphenolato}octamethyldi-\m~3~-oxido-tetratin(IV)
_journal_coeditor_code HB5035
_journal_issue 9
_journal_name_full 'Acta Crystallographica Section E'
_journal_page_first m1103
_journal_page_last m1104
_journal_paper_doi 10.1107/S1600536809032255
_journal_volume 65
_journal_year 2009
_chemical_formula_iupac '[Sn4 (C H3)8 (C20 H22 N2 O4) Cl2 O2]'
_chemical_formula_moiety 'C28 H46 Cl2 N2 O6 Sn4'
_chemical_formula_sum 'C28 H46 Cl2 N2 O6 Sn4'
_chemical_formula_weight 1052.33
_chemical_name_systematic
;
Dichlorido{\m~3~-6,6'-diethoxy-2,2'-[ethane-1,2-
diylbis(nitrilomethylidyne)]diphenolato}octamethyldi-\m~3~-oxido-tetratin(IV)
;
_space_group_IT_number 96
_symmetry_cell_setting tetragonal
_symmetry_space_group_name_Hall 'P 4nw 2abw'
_symmetry_space_group_name_H-M 'P 43 21 2'
_atom_sites_solution_hydrogens geom
_atom_sites_solution_primary direct
_atom_sites_solution_secondary difmap
_audit_creation_method SHELXL-97
_cell_angle_alpha 90.00
_cell_angle_beta 90.00
_cell_angle_gamma 90.00
_cell_formula_units_Z 4
_cell_length_a 9.87230(10)
_cell_length_b 9.8723
_cell_length_c 38.0217(5)
_cell_measurement_reflns_used 9779
_cell_measurement_temperature 100(2)
_cell_measurement_theta_max 26.5
_cell_measurement_theta_min 2.1
_cell_volume 3705.68(6)
_computing_cell_refinement 'SAINT (Bruker, 2008)'
_computing_data_collection 'APEX2 (Bruker, 2008)'
_computing_data_reduction 'SAINT (Bruker, 2008)'
_computing_molecular_graphics 'X-SEED (Barbour, 2001)'
_computing_publication_material 'publCIF (Westrip, 2009)'
_computing_structure_refinement 'SHELXL97 (Sheldrick, 2008)'
_computing_structure_solution 'SHELXS97 (Sheldrick, 2008)'
_diffrn_ambient_temperature 100(2)
_diffrn_measured_fraction_theta_full 1.000
_diffrn_measured_fraction_theta_max 1.000
_diffrn_measurement_device_type 'Bruker SMART APEX'
_diffrn_measurement_method \w
_diffrn_radiation_monochromator graphite
_diffrn_radiation_source 'fine-focus sealed tube'
_diffrn_radiation_type MoK\a
_diffrn_radiation_wavelength 0.71073
_diffrn_reflns_av_R_equivalents 0.0285
_diffrn_reflns_av_sigmaI/netI 0.0126
_diffrn_reflns_limit_h_max 12
_diffrn_reflns_limit_h_min -12
_diffrn_reflns_limit_k_max 12
_diffrn_reflns_limit_k_min -12
_diffrn_reflns_limit_l_max 48
_diffrn_reflns_limit_l_min -49
_diffrn_reflns_number 68779
_diffrn_reflns_theta_full 27.50
_diffrn_reflns_theta_max 27.50
_diffrn_reflns_theta_min 2.13
_diffrn_standards_decay_% 0
_diffrn_standards_interval_count 0
_diffrn_standards_interval_time 0
_diffrn_standards_number 0
_exptl_absorpt_coefficient_mu 2.848
_exptl_absorpt_correction_T_max 1.000
_exptl_absorpt_correction_T_min 0.863
_exptl_absorpt_correction_type multi-scan
_exptl_absorpt_process_details '(SADABS; Sheldrick, 1996)'
_exptl_crystal_colour Yellow
_exptl_crystal_density_diffrn 1.886
_exptl_crystal_density_method 'not measured'
_exptl_crystal_description Block
_exptl_crystal_F_000 2040
_exptl_crystal_size_max 0.20
_exptl_crystal_size_mid 0.18
_exptl_crystal_size_min 0.15
_refine_diff_density_max 0.424
_refine_diff_density_min -0.692
_refine_ls_abs_structure_details 'Flack (1983), 1694 Friedel pairs'
_refine_ls_abs_structure_Flack 0.00(4)
_refine_ls_extinction_method none
_refine_ls_goodness_of_fit_ref 1.074
_refine_ls_hydrogen_treatment constr
_refine_ls_matrix_type full
_refine_ls_number_parameters 198
_refine_ls_number_reflns 4259
_refine_ls_number_restraints 10
_refine_ls_restrained_S_all 1.074
_refine_ls_R_factor_all 0.0287
_refine_ls_R_factor_gt 0.0269
_refine_ls_shift/su_max 0.001
_refine_ls_shift/su_mean 0.001
_refine_ls_structure_factor_coef Fsqd
_refine_ls_weighting_details 'calc w=1/[\s^2^(Fo^2^)+(0.0361P)^2^+5.6973P] where P=(Fo^2^+2Fc^2^)/3'
_refine_ls_weighting_scheme calc
_refine_ls_wR_factor_gt 0.0709
_refine_ls_wR_factor_ref 0.0721
_reflns_number_gt 4089
_reflns_number_total 4259
_reflns_threshold_expression I>2\s(I)
_cod_data_source_file hb5035.cif
_cod_data_source_block I
_cod_depositor_comments
;
The following automatic conversions were performed:
'_symmetry_cell_setting' value 'Tetragonal' changed to 'tetragonal'
according to '/home/saulius/struct/CIF-dictionaries/cif_core.dic'
dictionary named 'cif_core.dic' version 2.4.1 from
2010-06-29.

'_exptl_absorpt_correction_type' value 'Multi-scan' changed
to 'multi-scan' according to
'/home/saulius/struct/CIF-dictionaries/cif_core.dic' dictionary named
'cif_core.dic' version 2.4.1 from 2010-06-29.

Automatic conversion script
Id: cif_fix_enum 1527 2010-12-29 10:47:43Z saulius 

The following automatic conversions were performed:

'_symmetry_cell_setting' value 'Tetragonal' changed to 'tetragonal'
according to /home/saulius/struct/CIF-dictionaries/cif_core.dic
dictionary named 'cif_core.dic' version 2.4.1 from
2010-06-29.

'_exptl_absorpt_correction_type' value 'Multi-scan'
changed to 'multi-scan' according to
/home/saulius/struct/CIF-dictionaries/cif_core.dic dictionary named
'cif_core.dic' version 2.4.1 from 2010-06-29.

Automatic conversion script
Id: cif_fix_values 1715 2011-07-08 13:25:40Z adriana 
;
_cod_original_sg_symbol_Hall 'P4 nw 2abw'
_cod_database_code 2223068
_cod_database_fobs_code 2223068

loop_
_symmetry_equiv_pos_as_xyz
'x, y, z'
'-x, -y, z+1/2'
'-y+1/2, x+1/2, z+3/4'
'y+1/2, -x+1/2, z+1/4'
'-x+1/2, y+1/2, -z+3/4'
'x+1/2, -y+1/2, -z+1/4'
'y, x, -z'
'-y, -x, -z+1/2'

loop_
_atom_site_type_symbol
_atom_site_label
_atom_site_fract_x
_atom_site_fract_y
_atom_site_fract_z
_atom_site_U_iso_or_equiv
_atom_site_adp_type
_atom_site_calc_flag
_atom_site_refinement_flags
_atom_site_occupancy
_atom_site_disorder_assembly
_atom_site_disorder_group
Sn Sn1 0.17065(3) 0.17065(3) 0.0000 0.05087(13) Uani d S 1 . .
Sn Sn2 0.33507(3) 0.46713(3) 0.035901(8) 0.04062(9) Uani d . 1 . .
Sn Sn3 0.64067(3) 0.64067(3) 0.0000 0.03517(10) Uani d S 1 . .
Cl Cl1 0.51581(18) 0.74108(17) 0.05370(4) 0.0693(4) Uani d . 1 . .
O O1 0.1449(3) 0.3159(3) 0.05051(8) 0.0476(8) Uani d . 1 A .
O O2 0.1753(4) 0.5180(4) 0.09499(11) 0.0663(11) Uani d D 1 . .
O O3 0.3190(3) 0.3190(3) 0.0000 0.0383(9) Uani d S 1 . .
O O4 0.5075(16) 0.4933(15) 0.0032(5) 0.027(2) Uani d PU 0.50 . .
N N1 -0.0212(4) 0.0806(4) 0.03231(12) 0.0486(10) Uani d . 1 . .
C C1 0.2924(5) 0.0328(5) 0.02834(14) 0.0505(12) Uani d . 1 . .
H H1A 0.3582 -0.0091 0.0124 0.076 Uiso calc R 1 . .
H H1B 0.2350 -0.0376 0.0387 0.076 Uiso calc R 1 . .
H H1C 0.3406 0.0811 0.0471 0.076 Uiso calc R 1 . .
C C2 0.4546(6) 0.3956(6) 0.07732(13) 0.0564(13) Uani d . 1 . .
H H2A 0.5248 0.3352 0.0680 0.085 Uiso calc R 1 . .
H H2B 0.3977 0.3457 0.0940 0.085 Uiso calc R 1 . .
H H2C 0.4974 0.4723 0.0893 0.085 Uiso calc R 1 . .
C C3 0.2074(5) 0.6200(5) 0.01652(15) 0.0509(12) Uani d . 1 . .
H H3A 0.2616 0.7000 0.0105 0.076 Uiso calc R 1 . .
H H3B 0.1406 0.6441 0.0345 0.076 Uiso calc R 1 . .
H H3C 0.1606 0.5873 -0.0045 0.076 Uiso calc R 1 . .
C C4 0.8115(6) 0.5917(6) 0.03104(17) 0.0613(15) Uani d . 1 . .
H H4A 0.8022 0.4991 0.0400 0.092 Uiso calc R 1 . .
H H4B 0.8177 0.6549 0.0508 0.092 Uiso calc R 1 . .
H H4C 0.8936 0.5983 0.0167 0.092 Uiso calc R 1 . .
C C5 -0.0612(6) -0.0545(6) 0.01965(15) 0.0645(16) Uani d . 1 . .
H H5A -0.1547 -0.0747 0.0275 0.077 Uiso calc R 1 . .
H H5B -0.0002 -0.1237 0.0299 0.077 Uiso calc R 1 . .
C C6 -0.0948(5) 0.1346(5) 0.05572(13) 0.0465(11) Uani d . 1 . .
H H6 -0.1747 0.0862 0.0617 0.056 Uiso calc R 1 . .
C C7 -0.0736(5) 0.2594(5) 0.07448(12) 0.0418(10) Uani d . 1 A .
C C8 -0.1778(5) 0.2942(6) 0.09830(14) 0.0509(12) Uani d . 1 . .
H H8 -0.2577 0.2406 0.0992 0.061 Uiso calc R 1 . .
C C9 -0.1654(6) 0.4048(6) 0.12023(14) 0.0575(14) Uani d . 1 A .
H H9 -0.2372 0.4286 0.1357 0.069 Uiso calc R 1 . .
C C10 -0.0475(6) 0.4810(6) 0.11964(12) 0.0551(14) Uani d . 1 . .
H H10 -0.0369 0.5548 0.1354 0.066 Uiso calc R 1 A .
C C11 0.0529(5) 0.4504(5) 0.09661(12) 0.0452(11) Uani d . 1 A .
C C12 0.0447(5) 0.3385(5) 0.07272(11) 0.0399(9) Uani d . 1 . .
C C13 0.2125(16) 0.6125(10) 0.1229(3) 0.061(2) Uiso d PD 0.50 A 1
H H13A 0.3109 0.6070 0.1276 0.073 Uiso calc PR 0.50 A 1
H H13B 0.1633 0.5900 0.1448 0.073 Uiso calc PR 0.50 A 1
C C14 0.1759(17) 0.7520(13) 0.1109(4) 0.080(3) Uiso d PD 0.50 A 1
H H14A 0.0782 0.7565 0.1065 0.120 Uiso calc PR 0.50 A 1
H H14B 0.2252 0.7734 0.0893 0.120 Uiso calc PR 0.50 A 1
H H14C 0.2001 0.8174 0.1293 0.120 Uiso calc PR 0.50 A 1
C C13' 0.1933(14) 0.6412(9) 0.1157(3) 0.061(2) Uiso d PD 0.50 A 2
H H13C 0.2913 0.6628 0.1162 0.073 Uiso calc PR 0.50 A 2
H H13D 0.1656 0.6214 0.1402 0.073 Uiso calc PR 0.50 A 2
C C14' 0.1189(16) 0.7656(14) 0.1039(5) 0.080(3) Uiso d PD 0.50 A 2
H H14D 0.1808 0.8246 0.0908 0.120 Uiso calc PR 0.50 A 2
H H14E 0.0841 0.8141 0.1245 0.120 Uiso calc PR 0.50 A 2
H H14F 0.0432 0.7393 0.0887 0.120 Uiso calc PR 0.50 A 2

loop_
_atom_site_aniso_label
_atom_site_aniso_U_11
_atom_site_aniso_U_22
_atom_site_aniso_U_33
_atom_site_aniso_U_12
_atom_site_aniso_U_13
_atom_site_aniso_U_23
Sn1 0.03415(14) 0.03415(14) 0.0843(3) -0.00937(17) -0.01282(18) 0.01282(18)
Sn2 0.04630(18) 0.03956(16) 0.03599(14) 0.01171(13) 0.00052(13) -0.00805(12)
Sn3 0.03041(12) 0.03041(12) 0.0447(2) -0.00586(15) -0.00722(12) 0.00722(12)
Cl1 0.0783(10) 0.0730(10) 0.0567(8) 0.0163(8) -0.0115(7) -0.0226(7)
O1 0.0442(18) 0.0470(19) 0.0516(18) -0.0007(16) 0.0139(15) -0.0160(15)
O2 0.066(3) 0.068(3) 0.065(2) -0.014(2) 0.014(2) -0.035(2)
O3 0.0332(13) 0.0332(13) 0.049(2) -0.0092(17) 0.0115(14) -0.0115(14)
O4 0.031(4) 0.022(3) 0.029(5) -0.004(3) -0.006(3) 0.005(3)
N1 0.048(2) 0.039(2) 0.059(2) -0.0105(17) 0.012(2) -0.0063(19)
C1 0.052(3) 0.039(2) 0.061(3) 0.004(2) -0.007(2) 0.008(2)
C2 0.058(3) 0.067(3) 0.044(2) 0.004(3) -0.007(2) 0.013(2)
C3 0.042(3) 0.041(3) 0.070(3) 0.009(2) -0.003(2) -0.001(2)
C4 0.044(3) 0.061(3) 0.079(4) -0.004(2) -0.027(3) 0.011(3)
C5 0.054(3) 0.050(3) 0.090(4) -0.023(2) 0.024(3) -0.014(3)
C6 0.040(2) 0.049(3) 0.051(3) -0.004(2) 0.008(2) 0.006(2)
C7 0.046(3) 0.044(3) 0.035(2) 0.0085(19) 0.0034(19) 0.0063(19)
C8 0.044(3) 0.058(3) 0.051(3) 0.007(2) 0.008(2) 0.008(2)
C9 0.060(3) 0.070(4) 0.043(3) 0.017(3) 0.015(3) 0.003(2)
C10 0.070(4) 0.059(3) 0.036(2) 0.018(3) 0.006(2) -0.007(2)
C11 0.051(3) 0.049(3) 0.035(2) 0.009(2) 0.006(2) -0.004(2)
C12 0.041(2) 0.048(3) 0.0302(19) 0.009(2) 0.0041(17) 0.0026(19)

loop_
_atom_type_symbol
_atom_type_description
_atom_type_scat_dispersion_real
_atom_type_scat_dispersion_imag
_atom_type_scat_source
C C 0.0033 0.0016 'International Tables Vol C Tables 4.2.6.8 and 6.1.1.4'
H H 0.0000 0.0000 'International Tables Vol C Tables 4.2.6.8 and 6.1.1.4'
N N 0.0061 0.0033 'International Tables Vol C Tables 4.2.6.8 and 6.1.1.4'
O O 0.0106 0.0060 'International Tables Vol C Tables 4.2.6.8 and 6.1.1.4'
Cl Cl 0.1484 0.1585 'International Tables Vol C Tables 4.2.6.8 and 6.1.1.4'
Sn Sn -0.6537 1.4246 'International Tables Vol C Tables 4.2.6.8 and 6.1.1.4'

loop_
_geom_angle_atom_site_label_1
_geom_angle_atom_site_label_2
_geom_angle_atom_site_label_3
_geom_angle_site_symmetry_1
_geom_angle_site_symmetry_3
_geom_angle
_geom_angle_publ_flag
O3 Sn1 C1 . 7 93.05(15) ?
O3 Sn1 C1 . . 93.04(15) ?
C1 Sn1 C1 7 . 173.9(3) yes
O3 Sn1 O1 . . 69.76(8) ?
C1 Sn1 O1 7 . 89.99(17) ?
C1 Sn1 O1 . . 92.12(17) ?
O3 Sn1 O1 . 7 69.76(8) ?
C1 Sn1 O1 7 7 92.12(17) ?
C1 Sn1 O1 . 7 89.99(17) ?
O1 Sn1 O1 . 7 139.52(16) ?
O3 Sn1 N1 . 7 144.20(10) ?
C1 Sn1 N1 7 7 87.14(19) ?
C1 Sn1 N1 . 7 87.92(18) ?
O1 Sn1 N1 . 7 146.01(13) ?
O1 Sn1 N1 7 7 74.46(13) ?
O3 Sn1 N1 . . 144.20(10) ?
C1 Sn1 N1 7 . 87.92(18) ?
C1 Sn1 N1 . . 87.14(19) ?
O1 Sn1 N1 . . 74.46(13) ?
O1 Sn1 N1 7 . 146.01(13) ?
N1 Sn1 N1 7 . 71.6(2) ?
O3 Sn2 C2 . . 108.10(17) ?
O3 Sn2 C3 . . 103.75(16) ?
C2 Sn2 C3 . . 147.8(2) yes
O3 Sn2 O4 . . 75.7(4) ?
C2 Sn2 O4 . . 91.7(5) ?
C3 Sn2 O4 . . 100.8(5) ?
O3 Sn2 O4 . 7 74.2(4) ?
C2 Sn2 O4 . 7 99.8(5) ?
C3 Sn2 O4 . 7 93.4(5) ?
O4 Sn2 O4 . 7 8.1(10) ?
O3 Sn2 O1 . . 69.60(11) ?
C2 Sn2 O1 . . 93.19(18) ?
C3 Sn2 O1 . . 93.30(17) ?
O4 Sn2 O1 . . 144.8(4) ?
O4 Sn2 O1 7 . 143.8(4) ?
O3 Sn2 Sn2 . 7 34.82(9) ?
C2 Sn2 Sn2 . 7 105.49(17) ?
C3 Sn2 Sn2 . 7 103.37(16) ?
O4 Sn2 Sn2 . 7 41.0(4) ?
O4 Sn2 Sn2 7 7 39.5(4) ?
O1 Sn2 Sn2 . 7 104.40(7) ?
O4 Sn3 O4 . 7 9.1(10) ?
O4 Sn3 C4 . . 109.3(6) ?
O4 Sn3 C4 7 . 118.2(6) ?
O4 Sn3 C4 . 7 118.2(6) ?
O4 Sn3 C4 7 7 109.3(6) ?
C4 Sn3 C4 . 7 132.6(3) yes
O4 Sn3 Cl1 . . 85.2(6) ?
O4 Sn3 Cl1 7 . 87.2(6) ?
C4 Sn3 Cl1 . . 91.55(19) ?
C4 Sn3 Cl1 7 . 91.49(19) ?
O4 Sn3 Cl1 . 7 87.2(6) ?
O4 Sn3 Cl1 7 7 85.2(6) ?
C4 Sn3 Cl1 . 7 91.49(19) ?
C4 Sn3 Cl1 7 7 91.55(19) ?
Cl1 Sn3 Cl1 . 7 172.42(8) ?
C12 O1 Sn1 . . 133.6(3) ?
C12 O1 Sn2 . . 127.8(3) ?
Sn1 O1 Sn2 . . 95.76(11) ?
C11 O2 C13 . . 119.8(7) ?
C11 O2 C13' . . 119.0(7) ?
Sn2 O3 Sn2 . 7 110.36(18) ?
Sn2 O3 Sn1 . . 124.82(9) ?
Sn2 O3 Sn1 7 . 124.82(9) ?
O4 O4 Sn3 7 . 85.4(5) ?
O4 O4 Sn2 7 . 98(6) ?
Sn3 O4 Sn2 . . 131.5(10) ?
O4 O4 Sn2 7 7 73(6) ?
Sn3 O4 Sn2 . 7 127.4(9) ?
Sn2 O4 Sn2 . 7 99.5(2) ?
C6 N1 C5 . . 117.2(4) ?
C6 N1 Sn1 . . 130.5(3) ?
C5 N1 Sn1 . . 112.1(3) ?
Sn1 C1 H1A . . 109.5 ?
Sn1 C1 H1B . . 109.5 ?
H1A C1 H1B . . 109.5 ?
Sn1 C1 H1C . . 109.5 ?
H1A C1 H1C . . 109.5 ?
H1B C1 H1C . . 109.5 ?
Sn2 C2 H2A . . 109.5 ?
Sn2 C2 H2B . . 109.5 ?
H2A C2 H2B . . 109.5 ?
Sn2 C2 H2C . . 109.5 ?
H2A C2 H2C . . 109.5 ?
H2B C2 H2C . . 109.5 ?
Sn2 C3 H3A . . 109.5 ?
Sn2 C3 H3B . . 109.5 ?
H3A C3 H3B . . 109.5 ?
Sn2 C3 H3C . . 109.5 ?
H3A C3 H3C . . 109.5 ?
H3B C3 H3C . . 109.5 ?
Sn3 C4 H4A . . 109.5 ?
Sn3 C4 H4B . . 109.5 ?
H4A C4 H4B . . 109.5 ?
Sn3 C4 H4C . . 109.5 ?
H4A C4 H4C . . 109.5 ?
H4B C4 H4C . . 109.5 ?
N1 C5 C5 . 7 110.7(4) ?
N1 C5 H5A . . 109.5 ?
C5 C5 H5A 7 . 109.5 ?
N1 C5 H5B . . 109.5 ?
C5 C5 H5B 7 . 109.5 ?
H5A C5 H5B . . 108.1 ?
N1 C6 C7 . . 128.7(5) ?
N1 C6 H6 . . 115.7 ?
C7 C6 H6 . . 115.7 ?
C12 C7 C8 . . 120.0(5) ?
C12 C7 C6 . . 125.0(4) ?
C8 C7 C6 . . 114.8(5) ?
C9 C8 C7 . . 121.0(5) ?
C9 C8 H8 . . 119.5 ?
C7 C8 H8 . . 119.5 ?
C8 C9 C10 . . 119.6(5) ?
C8 C9 H9 . . 120.2 ?
C10 C9 H9 . . 120.2 ?
C11 C10 C9 . . 120.2(5) ?
C11 C10 H10 . . 119.9 ?
C9 C10 H10 . . 119.9 ?
C10 C11 O2 . . 124.1(5) ?
C10 C11 C12 . . 122.6(5) ?
O2 C11 C12 . . 113.2(4) ?
O1 C12 C7 . . 124.0(4) ?
O1 C12 C11 . . 119.6(4) ?
C7 C12 C11 . . 116.4(4) ?
O2 C13 C14 . . 108.0(10) ?
O2 C13 H13A . . 110.1 ?
C14 C13 H13A . . 110.1 ?
O2 C13 H13B . . 110.1 ?
C14 C13 H13B . . 110.1 ?
H13A C13 H13B . . 108.4 ?
O2 C13' C14' . . 117.5(10) ?
O2 C13' H13C . . 107.9 ?
C14' C13' H13C . . 107.9 ?
O2 C13' H13D . . 107.9 ?
C14' C13' H13D . . 107.9 ?
H13C C13' H13D . . 107.2 ?
C13' C14' H14D . . 109.5 ?
C13' C14' H14E . . 109.5 ?
H14D C14' H14E . . 109.5 ?
C13' C14' H14F . . 109.5 ?
H14D C14' H14F . . 109.5 ?
H14E C14' H14F . . 109.5 ?

loop_
_geom_bond_atom_site_label_1
_geom_bond_atom_site_label_2
_geom_bond_site_symmetry_2
_geom_bond_distance
_geom_bond_publ_flag
Sn1 O3 . 2.072(4) y
Sn1 C1 7 2.112(5) ?
Sn1 C1 . 2.112(5) y
Sn1 O1 . 2.410(3) y
Sn1 O1 7 2.410(3) ?
Sn1 N1 7 2.426(4) ?
Sn1 N1 . 2.426(4) y
Sn2 Cl1 . 3.310(2) n
Sn2 O1 . 2.463(3) y
Sn2 O2 . 2.791(4) y
Sn2 O3 . 2.006(2) y
Sn2 C2 . 2.091(5) y
Sn2 C3 . 2.100(5) y
Sn2 O4 . 2.125(17) y
Sn2 O4 7 2.192(16) ?
Sn2 Sn2 7 3.2943(6) ?
Sn3 O4 . 1.964(5) y
Sn3 O4 7 1.964(5) ?
Sn3 C4 . 2.114(5) y
Sn3 C4 7 2.114(5) ?
Sn3 Cl1 . 2.5829(15) y
Sn3 Cl1 7 2.5829(15) ?
O1 C12 . 1.320(5) ?
O2 C11 . 1.381(7) ?
O2 C13 . 1.459(8) ?
O2 C13' . 1.460(8) ?
O3 Sn2 7 2.006(2) ?
O4 O4 7 0.31(4) ?
O4 Sn2 7 2.192(16) ?
N1 C6 . 1.267(6) ?
N1 C5 . 1.472(6) ?
C1 H1A . 0.9800 ?
C1 H1B . 0.9800 ?
C1 H1C . 0.9800 ?
C2 H2A . 0.9800 ?
C2 H2B . 0.9800 ?
C2 H2C . 0.9800 ?
C3 H3A . 0.9800 ?
C3 H3B . 0.9800 ?
C3 H3C . 0.9800 ?
C4 H4A . 0.9800 ?
C4 H4B . 0.9800 ?
C4 H4C . 0.9800 ?
C5 C5 7 1.497(12) ?
C5 H5A . 0.9900 ?
C5 H5B . 0.9900 ?
C6 C7 . 1.439(7) ?
C6 H6 . 0.9500 ?
C7 C12 . 1.406(7) ?
C7 C8 . 1.414(7) ?
C8 C9 . 1.379(8) ?
C8 H8 . 0.9500 ?
C9 C10 . 1.386(9) ?
C9 H9 . 0.9500 ?
C10 C11 . 1.356(7) ?
C10 H10 . 0.9500 ?
C11 C12 . 1.432(7) ?
C13 C14 . 1.493(9) ?
C13 H13A . 0.9900 ?
C13 H13B . 0.9900 ?
C14 H14A . 0.9800 ?
C14 H14B . 0.9800 ?
C14 H14C . 0.9800 ?
C13' C14' . 1.499(9) ?
C13' H13C . 0.9900 ?
C13' H13D . 0.9900 ?
C14' H14D . 0.9800 ?
C14' H14E . 0.9800 ?
C14' H14F . 0.9800 ?

loop_
_geom_torsion_atom_site_label_1
_geom_torsion_atom_site_label_2
_geom_torsion_atom_site_label_3
_geom_torsion_atom_site_label_4
_geom_torsion_site_symmetry_1
_geom_torsion_site_symmetry_2
_geom_torsion_site_symmetry_3
_geom_torsion_site_symmetry_4
_geom_torsion
_geom_torsion_publ_flag
O3 Sn1 O1 C12 . . . . 162.8(4) ?
C1 Sn1 O1 C12 7 . . . 69.6(4) ?
C1 Sn1 O1 C12 . . . . -104.7(4) ?
O1 Sn1 O1 C12 7 . . . 162.8(4) ?
N1 Sn1 O1 C12 7 . . . -15.3(6) ?
N1 Sn1 O1 C12 . . . . -18.3(4) ?
O3 Sn1 O1 Sn2 . . . . 1.46(6) ?
C1 Sn1 O1 Sn2 7 . . . -91.79(18) ?
C1 Sn1 O1 Sn2 . . . . 93.93(18) ?
O1 Sn1 O1 Sn2 7 . . . 1.46(6) ?
N1 Sn1 O1 Sn2 7 . . . -176.7(2) ?
N1 Sn1 O1 Sn2 . . . . -179.63(16) ?
O3 Sn2 O1 C12 . . . . -164.5(4) ?
C2 Sn2 O1 C12 . . . . 87.4(4) ?
C3 Sn2 O1 C12 . . . . -61.0(4) ?
O4 Sn2 O1 C12 . . . . -175.1(9) ?
O4 Sn2 O1 C12 7 . . . -161.3(9) ?
Sn2 Sn2 O1 C12 7 . . . -165.7(3) ?
O3 Sn2 O1 Sn1 . . . . -1.51(7) ?
C2 Sn2 O1 Sn1 . . . . -109.65(19) ?
C3 Sn2 O1 Sn1 . . . . 101.95(18) ?
O4 Sn2 O1 Sn1 . . . . -12.1(9) ?
O4 Sn2 O1 Sn1 7 . . . 1.7(9) ?
Sn2 Sn2 O1 Sn1 7 . . . -2.76(12) ?
C2 Sn2 O3 Sn2 . . . 7 -91.27(17) ?
C3 Sn2 O3 Sn2 . . . 7 93.72(16) ?
O4 Sn2 O3 Sn2 . . . 7 -4.2(5) ?
O4 Sn2 O3 Sn2 7 . . 7 4.1(5) ?
O1 Sn2 O3 Sn2 . . . 7 -177.87(9) ?
C2 Sn2 O3 Sn1 . . . . 88.73(17) ?
C3 Sn2 O3 Sn1 . . . . -86.28(16) ?
O4 Sn2 O3 Sn1 . . . . 175.8(5) ?
O4 Sn2 O3 Sn1 7 . . . -175.9(5) ?
O1 Sn2 O3 Sn1 . . . . 2.13(9) ?
Sn2 Sn2 O3 Sn1 7 . . . 180.0 ?
C1 Sn1 O3 Sn2 7 . . . 86.70(15) ?
C1 Sn1 O3 Sn2 . . . . -93.30(15) ?
O1 Sn1 O3 Sn2 . . . . -2.17(9) ?
O1 Sn1 O3 Sn2 7 . . . 177.83(9) ?
N1 Sn1 O3 Sn2 7 . . . 176.03(19) ?
N1 Sn1 O3 Sn2 . . . . -3.97(19) ?
C1 Sn1 O3 Sn2 7 . . 7 -93.30(15) ?
C1 Sn1 O3 Sn2 . . . 7 86.70(15) ?
O1 Sn1 O3 Sn2 . . . 7 177.83(9) ?
O1 Sn1 O3 Sn2 7 . . 7 -2.17(9) ?
N1 Sn1 O3 Sn2 7 . . 7 -3.97(19) ?
N1 Sn1 O3 Sn2 . . . 7 176.03(19) ?
C4 Sn3 O4 O4 . . . 7 -167(8) ?
C4 Sn3 O4 O4 7 . . 7 13(9) ?
Cl1 Sn3 O4 O4 . . . 7 103(8) ?
Cl1 Sn3 O4 O4 7 . . 7 -77(8) ?
O4 Sn3 O4 Sn2 7 . . . -97(9) ?
C4 Sn3 O4 Sn2 . . . . 95.4(12) ?
C4 Sn3 O4 Sn2 7 . . . -83.7(12) ?
Cl1 Sn3 O4 Sn2 . . . . 5.4(11) ?
Cl1 Sn3 O4 Sn2 7 . . . -174.0(11) ?
O4 Sn3 O4 Sn2 7 . . 7 65(8) ?
C4 Sn3 O4 Sn2 . . . 7 -102.3(10) ?
C4 Sn3 O4 Sn2 7 . . 7 78.6(13) ?
Cl1 Sn3 O4 Sn2 . . . 7 167.7(11) ?
Cl1 Sn3 O4 Sn2 7 . . 7 -11.7(11) ?
O3 Sn2 O4 O4 . . . 7 78(5) ?
C2 Sn2 O4 O4 . . . 7 -174(6) ?
C3 Sn2 O4 O4 . . . 7 -23(6) ?
O1 Sn2 O4 O4 . . . 7 88(6) ?
Sn2 Sn2 O4 O4 7 . . 7 75(5) ?
O3 Sn2 O4 Sn3 . . . . 169.5(13) ?
C2 Sn2 O4 Sn3 . . . . -82.3(12) ?
C3 Sn2 O4 Sn3 . . . . 67.9(12) ?
O4 Sn2 O4 Sn3 7 . . . 91(6) ?
O1 Sn2 O4 Sn3 . . . . 179.8(5) ?
Sn2 Sn2 O4 Sn3 7 . . . 165.9(17) ?
O3 Sn2 O4 Sn2 . . . 7 3.6(5) ?
C2 Sn2 O4 Sn2 . . . 7 111.9(6) ?
C3 Sn2 O4 Sn2 . . . 7 -98.0(6) ?
O4 Sn2 O4 Sn2 7 . . 7 -75(5) ?
O1 Sn2 O4 Sn2 . . . 7 13.9(13) ?
O3 Sn1 N1 C6 . . . . 19.7(6) ?
C1 Sn1 N1 C6 7 . . . -72.6(5) ?
C1 Sn1 N1 C6 . . . . 110.9(5) ?
O1 Sn1 N1 C6 . . . . 17.9(5) ?
O1 Sn1 N1 C6 7 . . . -163.3(4) ?
N1 Sn1 N1 C6 7 . . . -160.3(6) ?
O3 Sn1 N1 C5 . . . . -165.8(3) ?
C1 Sn1 N1 C5 7 . . . 101.8(4) ?
C1 Sn1 N1 C5 . . . . -74.6(4) ?
O1 Sn1 N1 C5 . . . . -167.6(4) ?
O1 Sn1 N1 C5 7 . . . 11.1(5) ?
N1 Sn1 N1 C5 7 . . . 14.2(3) ?
C6 N1 C5 C5 . . . 7 134.5(6) ?
Sn1 N1 C5 C5 . . . 7 -40.7(7) ?
C5 N1 C6 C7 . . . . 174.7(5) ?
Sn1 N1 C6 C7 . . . . -11.1(8) ?
N1 C6 C7 C12 . . . . -7.7(8) ?
N1 C6 C7 C8 . . . . 177.8(5) ?
C12 C7 C8 C9 . . . . -0.4(7) ?
C6 C7 C8 C9 . . . . 174.3(5) ?
C7 C8 C9 C10 . . . . -1.8(8) ?
C8 C9 C10 C11 . . . . 2.7(8) ?
C9 C10 C11 O2 . . . . -177.8(5) ?
C9 C10 C11 C12 . . . . -1.5(8) ?
C13 O2 C11 C10 . . . . 11.1(9) ?
C13' O2 C11 C10 . . . . -8.6(9) ?
C13 O2 C11 C12 . . . . -165.5(7) ?
C13' O2 C11 C12 . . . . 174.7(6) ?
Sn1 O1 C12 C7 . . . . 10.6(7) ?
Sn2 O1 C12 C7 . . . . 166.8(3) ?
Sn1 O1 C12 C11 . . . . -168.7(3) ?
Sn2 O1 C12 C11 . . . . -12.5(6) ?
C8 C7 C12 O1 . . . . -177.7(4) ?
C6 C7 C12 O1 . . . . 8.1(7) ?
C8 C7 C12 C11 . . . . 1.6(7) ?
C6 C7 C12 C11 . . . . -172.6(5) ?
C10 C11 C12 O1 . . . . 178.7(5) ?
O2 C11 C12 O1 . . . . -4.6(7) ?
C10 C11 C12 C7 . . . . -0.7(7) ?
O2 C11 C12 C7 . . . . 176.0(4) ?
C11 O2 C13 C14 . . . . -96.5(12) ?
C13' O2 C13 C14 . . . . -4(3) ?
C11 O2 C13' C14' . . . . -71.7(14) ?
C13 O2 C13' C14' . . . . -169(5) ?
